data_2007246
loop_
_publ_author_name
'Jayanta Kumar Ray'
'Tapan Kumar Mahato'
'Kandasamy Chinnakali'
'Ibrahim Abdul Razak'
'Hoong-Kun Fun'

_publ_section_title
;
 10-Chloro-6,7-dihydro-5<i>H</i>-benzo[6,7]cyclohepta[1,2-<i>b</i>]quinoline
 and
 10-Methyl-6,7-dihydro-5<i>H</i>-benzo[6,7]cyclohepta[1,2-<i>b</i>]quinoline
;
_journal_issue 5
_journal_name_full 'Acta Crystallographica Section C'
_journal_page_first 641
_journal_page_last 643
_journal_paper_doi 10.1107/S0108270197017654
_journal_volume 54
_journal_year 1998
_chemical_formula_sum 'C18 H14 Cl N'
_chemical_formula_weight 279.75
_chemical_melting_point 383.15
_chemical_name_systematic
;
10-Chloro-6,7-dihydro-5H benzo[6,7]cyclohepta[1,2-b]quinoline
;
_space_group_IT_number 14
_symmetry_cell_setting monoclinic
_symmetry_space_group_name_Hall '-P 2yn'
_symmetry_space_group_name_H-M 'P 1 21/n 1'
_audit_creation_method SHELXL
_cell_angle_alpha 90.00
_cell_angle_beta 100.160(10)
_cell_angle_gamma 90.00
_cell_formula_units_Z 8
_cell_length_a 8.8730(10)
_cell_length_b 12.9210(10)
_cell_length_c 24.812(3)
_cell_measurement_reflns_used 47
_cell_measurement_temperature 293(2)
_cell_measurement_theta_max 12.5
_cell_measurement_theta_min 5.0
_cell_volume 2800.0(5)
_diffrn_ambient_temperature 293(2)
_diffrn_measurement_device 'Siemens P4 diffractometer'
_diffrn_measurement_method '\q/2\q scans'
_diffrn_radiation_monochromator graphite
_diffrn_radiation_source 'fine-focus sealed tube'
_diffrn_radiation_type MoK\a
_diffrn_radiation_wavelength 0.71073
_diffrn_reflns_av_R_equivalents 0.0381
_diffrn_reflns_av_sigmaI/netI 0.0906
_diffrn_reflns_limit_h_max 11
_diffrn_reflns_limit_h_min -1
_diffrn_reflns_limit_k_max 16
_diffrn_reflns_limit_k_min -1
_diffrn_reflns_limit_l_max 32
_diffrn_reflns_limit_l_min -32
_diffrn_reflns_number 8340
_diffrn_reflns_theta_max 27.50
_diffrn_reflns_theta_min 1.67
_diffrn_standards_decay_% <3
_diffrn_standards_interval_count 97
_diffrn_standards_number 3
_exptl_absorpt_coefficient_mu 0.261
_exptl_absorpt_correction_type none
_exptl_crystal_colour colourless
_exptl_crystal_density_diffrn 1.327
_exptl_crystal_density_meas ?
_exptl_crystal_description Slab
_exptl_crystal_F_000 1168
_exptl_crystal_size_max 0.76
_exptl_crystal_size_mid 0.36
_exptl_crystal_size_min 0.32
_refine_diff_density_max 0.13
_refine_diff_density_min -0.27
_refine_ls_extinction_method none
_refine_ls_goodness_of_fit_all 0.798
_refine_ls_goodness_of_fit_obs 1.036
_refine_ls_hydrogen_treatment refiso
_refine_ls_matrix_type full
_refine_ls_number_parameters 473
_refine_ls_number_reflns 6438
_refine_ls_number_restraints 0
_refine_ls_restrained_S_all 0.798
_refine_ls_restrained_S_obs 1.036
_refine_ls_R_factor_all 0.1140
_refine_ls_R_factor_obs .0433
_refine_ls_shift/esd_max 0.000
_refine_ls_shift/esd_mean 0.000
_refine_ls_structure_factor_coef Fsqd
_refine_ls_weighting_details 'w = 1/[\s^2^(Fo^2^)+(0.0399P)^2^] where P=(Fo^2^+2Fc^2^)/3'
_refine_ls_weighting_scheme calc
_refine_ls_wR_factor_all 0.1031
_refine_ls_wR_factor_obs .0871
_reflns_number_observed 2972
_reflns_number_total 6438
_reflns_observed_criterion >2sigma(I)
_cod_data_source_file mu1348.cif
_cod_data_source_block I
_cod_depositor_comments
;
The following automatic conversions were performed:

'_chemical_melting_point' value '110\%C' was changed to '383.15' - it
was converted from degrees Celsius(C) to Kelvins(K).

Automatic conversion script
Id: cif_fix_values 1646 2011-03-28 12:23:43Z adriana 

The following automatic conversions were performed:

'_chemical_melting_point' value '110\%C' was changed to '383.15' - it
was converted from degrees Celsius(C) to
Kelvins(K).

'_exptl_absorpt_correction_type' value 'None' changed to
'none' according to
/home/saulius/struct/CIF-dictionaries/cif_core.dic dictionary named
'cif_core.dic' version 2.4.1 from 2010-06-29.

Automatic conversion script
Id: cif_fix_values 1715 2011-07-08 13:25:40Z adriana 

The following automatic conversions were performed:

'_exptl_crystal_density_meas' value 'not measured' was changed to '?'
- the value is perceived as not measured.

Automatic conversion script
Id: cif_fix_values 3008 2015-01-20 13:52:24Z robertas 

The following automatic conversions were performed:

'_refine_ls_weighting_scheme' value 'calc w =
1/[\s^2^(Fo^2^)+(0.0399P)^2^] where P=(Fo^2^+2Fc^2^)/3' was changed
to 'calc'. New tag '_refine_ls_weighting_details' was created. The
value of the new tag was set to 'w = 1/[\s^2^(Fo^2^)+(0.0399P)^2^]
where P=(Fo^2^+2Fc^2^)/3'.

Automatic conversion script
Id: cif_fix_values 3143 2015-03-26 13:38:13Z robertas 
;
_cod_original_sg_symbol_H-M 'P 21/n'
_cod_database_code 2007246

loop_
_symmetry_equiv_pos_as_xyz
'x, y, z'
'-x+1/2, y+1/2, -z+1/2'
'-x, -y, -z'
'x-1/2, -y-1/2, z-1/2'

loop_
_atom_site_aniso_label
_atom_site_aniso_U_11
_atom_site_aniso_U_22
_atom_site_aniso_U_33
_atom_site_aniso_U_12
_atom_site_aniso_U_13
_atom_site_aniso_U_23
Cl1 .0690(4) .0727(4) .0582(4) -.0094(4) .0044(3) .0126(3)
N1A .0413(10) .0413(10) .0530(11) -.0017(9) .0089(8) -.0072(9)
C1A .0375(11) .0495(13) .0495(12) .0030(11) .0061(10) .0051(11)
C2A .0406(13) .0388(13) .071(2) -.0033(12) .0122(12) .0016(12)
C3A .0415(12) .0390(13) .065(2) -.0049(11) .0075(11) -.0077(12)
C4A .0315(11) .0383(12) .0531(13) .0015(10) .0073(9) -.0058(10)
C5A .0348(11) .0402(12) .0552(13) .0033(10) .0118(10) -.0042(10)
C6A .0550(14) .0415(12) .0515(13) .0107(12) .0079(11) -.0090(11)
C7A .063(2) .059(2) .058(2) .0129(15) .0011(14) -.0228(14)
C8A .087(2) .080(2) .057(2) .028(2) -.005(2) -.023(2)
C9A .118(3) .087(2) .051(2) .040(2) .002(2) -.012(2)
C10A .112(3) .066(2) .067(2) .019(2) .032(2) .002(2)
C11A .073(2) .0526(14) .0571(15) .0148(14) .0193(13) -.0046(12)
C12A .068(2) .065(2) .085(2) .004(2) .041(2) .006(2)
C13A .058(2) .048(2) .079(2) -.0013(14) .0198(15) .0118(14)
C14A .0500(14) .0390(13) .0593(15) -.0011(12) .0094(12) -.0009(12)
C15A .0359(11) .0391(12) .0541(13) .0006(10) .0096(10) -.0027(10)
C16A .0379(12) .0408(13) .0562(14) -.0071(11) .0062(10) -.0114(11)
C17A .0333(11) .0368(12) .0509(12) .0002(10) .0041(9) -.0036(10)
C18A .0394(12) .0425(13) .0554(14) -.0027(11) .0028(11) -.0070(12)
Cl2 .1224(7) .1166(6) .0654(4) -.0108(6) -.0031(4) -.0327(5)
N1B .0380(9) .0384(10) .0472(10) .0021(8) .0068(8) .0056(8)
C1B .070(2) .058(2) .0502(14) .0103(15) -.0043(13) -.0091(12)
C2B .069(2) .067(2) .0467(15) .0145(15) .0150(14) .0047(13)
C3B .0492(14) .058(2) .0494(14) .0079(13) .0077(12) .0112(12)
C4B .0397(11) .0393(12) .0482(12) .0085(11) .0063(10) .0082(10)
C5B .0362(11) .0333(11) .0482(12) .0060(9) .0100(10) .0071(9)
C6B .0356(11) .0392(12) .0495(13) -.0008(10) .0111(10) .0009(10)
C7B .0505(14) .0465(14) .064(2) -.0062(12) .0122(12) .0062(13)
C8B .065(2) .051(2) .079(2) -.0199(14) .0138(14) -.0104(14)
C9B .065(2) .070(2) .059(2) -.017(2) .0029(13) -.0143(15)
C10B .0523(14) .060(2) .0503(14) -.0049(13) .0050(12) -.0022(13)
C11B .0381(11) .0423(12) .0469(12) -.0016(10) .0096(10) -.0012(10)
C12B .0531(14) .0433(13) .0489(13) .0033(12) .0061(12) .0044(11)
C13B .058(2) .0459(14) .0512(14) -.0064(13) .0199(12) .0014(12)
C14B .0407(13) .052(2) .0588(14) -.0035(12) .0157(11) .0008(12)
C15B .0348(11) .0392(12) .0485(12) .0026(10) .0091(10) .0041(10)
C16B .0364(12) .0431(13) .0614(15) .0001(11) .0077(11) .0071(11)
C17B .0423(12) .0396(12) .0471(12) .0076(11) .0006(10) .0048(10)
C18B .0514(15) .0531(15) .059(2) .0045(13) -.0011(13) .0012(12)

loop_
_atom_site_label
_atom_site_fract_x
_atom_site_fract_y
_atom_site_fract_z
_atom_site_U_iso_or_equiv
_atom_site_thermal_displace_type
_atom_site_calc_flag
_atom_site_refinement_flags
_atom_site_occupancy
_atom_site_disorder_group
_atom_site_type_symbol
Cl1 .70977(7) .22800(5) .19957(2) .0674(2) Uani d . 1 . Cl
N1A .6035(2) .32239(13) -.03570(7) .0451(4) Uani d . 1 . N
C1A .6851(2) .2575(2) .13044(8) .0457(5) Uani d . 1 . C
C2A .6168(3) .1837(2) .09234(10) .0497(6) Uani d . 1 . C
C3A .5959(3) .2048(2) .03812(10) .0488(6) Uani d . 1 . C
C4A .6368(2) .30191(15) .01906(9) .0410(5) Uani d . 1 . C
C5A .6349(2) .4160(2) -.05276(8) .0429(5) Uani d . 1 . C
C6A .5828(3) .4386(2) -.11170(9) .0495(6) Uani d . 1 . C
C7A .4379(3) .4064(2) -.13696(11) .0610(7) Uani d . 1 . C
C8A .3795(4) .4356(3) -.19017(12) .0767(9) Uani d . 1 . C
C9A .4659(5) .4951(3) -.21872(13) .0866(11) Uani d . 1 . C
C10A .6114(5) .5240(2) -.19490(12) .0794(9) Uani d . 1 . C
C11A .6745(3) .4961(2) -.14158(10) .0599(6) Uani d . 1 . C
C12A .8368(3) .5222(2) -.11625(12) .0696(7) Uani d . 1 . C
C13A .8497(3) .6086(2) -.07337(12) .0608(7) Uani d . 1 . C
C14A .7247(3) .6026(2) -.03819(10) .0495(6) Uani d . 1 . C
C15A .7022(2) .4961(2) -.01674(9) .0428(5) Uani d . 1 . C
C16A .7387(2) .4736(2) .03744(9) .0452(5) Uani d . 1 . C
C17A .7055(2) .3758(2) .05795(8) .0407(5) Uani d . 1 . C
C18A .7304(2) .3512(2) .11415(9) .0464(5) Uani d . 1 . C
Cl2 .47931(11) .25967(7) -.66155(3) .1039(3) Uani d . 1 . Cl
N1B .7962(2) .46135(12) -.46067(7) .0413(4) Uani d . 1 . N
C1B .5687(3) .3203(2) -.60139(9) .0611(7) Uani d . 1 . C
C2B .7073(3) .3706(2) -.60132(10) .0605(7) Uani d . 1 . C
C3B .7796(3) .4184(2) -.55495(9) .0522(6) Uani d . 1 . C
C4B .7160(2) .4161(2) -.50660(8) .0426(5) Uani d . 1 . C
C5B .7387(2) .45474(15) -.41500(8) .0389(5) Uani d . 1 . C
C6B .8306(2) .4992(2) -.36463(8) .0410(5) Uani d . 1 . C
C7B .8911(3) .5986(2) -.36455(11) .0534(6) Uani d . 1 . C
C8B .9723(3) .6410(2) -.31703(11) .0646(7) Uani d . 1 . C
C9B .9967(3) .5840(2) -.26952(11) .0657(7) Uani d . 1 . C
C10B .9408(3) .4848(2) -.26977(9) .0547(6) Uani d . 1 . C
C11B .8565(2) .4412(2) -.31598(8) .0422(5) Uani d . 1 . C
C12B .7957(3) .3323(2) -.31529(10) .0488(6) Uani d . 1 . C
C13B .6220(3) .3289(2) -.31778(10) .0505(6) Uani d . 1 . C
C14B .5371(3) .4063(2) -.35863(9) .0497(6) Uani d . 1 . C
C15B .5946(2) .4076(2) -.41213(8) .0406(5) Uani d . 1 . C
C16B .5150(3) .3647(2) -.45852(9) .0470(5) Uani d . 1 . C
C17B .5745(2) .3648(2) -.50731(8) .0439(5) Uani d . 1 . C
C18B .5010(3) .3171(2) -.55619(10) .0560(6) Uani d . 1 . C
H2A .590(3) .1210(18) .1064(9) .061(7) Uiso d . 1 . H
H3A .550(2) .1549(16) .0087(8) .058(6) Uiso d . 1 . H
H8A .274(3) .406(2) -.2077(11) .099(10) Uiso d . 1 . H
H7A .380(3) .3662(18) -.1147(10) .074(9) Uiso d . 1 . H
H9A .425(3) .520(2) -.2526(11) .096(10) Uiso d . 1 . H
H10A .675(3) .564(2) -.2131(10) .077(9) Uiso d . 1 . H
H12A .887(3) .4524(18) -.0953(9) .073(7) Uiso d . 1 . H
H12B .895(3) .5473(19) -.1471(10) .081(8) Uiso d . 1 . H
H13A .846(3) .6749(18) -.0907(8) .061(7) Uiso d . 1 . H
H13B .954(3) .6040(19) -.0473(9) .077(8) Uiso d . 1 . H
H14A .631(3) .6255(18) -.0601(9) .073(8) Uiso d . 1 . H
H14B .746(2) .6536(15) -.0061(8) .051(6) Uiso d . 1 . H
H16A .786(2) .5228(14) .0612(7) .032(5) Uiso d . 1 . H
H16B .422(3) .3312(17) -.4561(8) .063(7) Uiso d . 1 . H
H18A .774(2) .4008(16) .1409(8) .052(6) Uiso d . 1 . H
H18B .404(3) .2827(17) -.5574(8) .058(7) Uiso d . 1 . H
H2B .753(3) .3729(17) -.6316(9) .066(7) Uiso d . 1 . H
H3B .873(3) .4516(18) -.5541(9) .065(8) Uiso d . 1 . H
H7B .873(2) .6364(15) -.3969(8) .046(6) Uiso d . 1 . H
H8B 1.007(3) .7111(18) -.3188(9) .067(7) Uiso d . 1 . H
H9B 1.053(3) .6134(18) -.2349(9) .073(7) Uiso d . 1 . H
H10B .964(3) .4448(18) -.2356(9) .073(8) Uiso d . 1 . H
H12C .848(3) .2986(17) -.2812(9) .066(7) Uiso d . 1 . H
H12D .824(2) .2917(14) -.3470(8) .039(5) Uiso d . 1 . H
H13C .587(2) .2558(18) -.3271(8) .059(7) Uiso d . 1 . H
H13D .596(2) .3414(16) -.2813(9) .058(6) Uiso d . 1 . H
H14C .426(3) .3887(17) -.3658(9) .069(7) Uiso d . 1 . H
H14D .552(2) .4757(16) -.3439(8) .049(6) Uiso d . 1 . H

loop_
_atom_type_symbol
_atom_type_description
_atom_type_scat_dispersion_real
_atom_type_scat_dispersion_imag
_atom_type_scat_source
C C 0.0033 0.0016 'International Tables Vol C Tables 4.2.6.8 and 6.1.1.4'
H H 0.0000 0.0000 'International Tables Vol C Tables 4.2.6.8 and 6.1.1.4'
N N 0.0061 0.0033 'International Tables Vol C Tables 4.2.6.8 and 6.1.1.4'
Cl Cl 0.1484 0.1585 'International Tables Vol C Tables 4.2.6.8 and 6.1.1.4'

loop_
_geom_angle_atom_site_label_1
_geom_angle_atom_site_label_2
_geom_angle_atom_site_label_3
_geom_angle
C5A N1A C4A 118.3(2)
C18A C1A C2A 121.4(2)
C18A C1A Cl1 119.9(2)
C2A C1A Cl1 118.8(2)
C3A C2A C1A 120.0(2)
C2A C3A C4A 120.9(2)
N1A C4A C3A 118.9(2)
N1A C4A C17A 122.7(2)
C3A C4A C17A 118.4(2)
N1A C5A C15A 123.3(2)
N1A C5A C6A 116.6(2)
C15A C5A C6A 119.9(2)
C7A C6A C11A 119.7(2)
C7A C6A C5A 119.2(2)
C11A C6A C5A 121.0(2)
C8A C7A C6A 120.6(3)
C9A C8A C7A 119.9(3)
C8A C9A C10A 120.0(3)
C9A C10A C11A 122.0(3)
C10A C11A C6A 117.8(3)
C10A C11A C12A 122.3(3)
C6A C11A C12A 119.9(2)
C11A C12A C13A 113.7(2)
C14A C13A C12A 112.8(2)
C15A C14A C13A 113.8(2)
C16A C15A C5A 117.7(2)
C16A C15A C14A 121.6(2)
C5A C15A C14A 120.6(2)
C15A C16A C17A 121.3(2)
C18A C17A C16A 123.5(2)
C18A C17A C4A 119.7(2)
C16A C17A C4A 116.7(2)
C1A C18A C17A 119.5(2)
C5B N1B C4B 117.6(2)
C18B C1B C2B 122.1(2)
C18B C1B Cl2 119.3(2)
C2B C1B Cl2 118.6(2)
C3B C2B C1B 119.8(2)
C2B C3B C4B 120.5(3)
N1B C4B C3B 118.2(2)
N1B C4B C17B 122.8(2)
C3B C4B C17B 119.0(2)
N1B C5B C15B 123.6(2)
N1B C5B C6B 117.3(2)
C15B C5B C6B 119.2(2)
C7B C6B C11B 119.1(2)
C7B C6B C5B 120.9(2)
C11B C6B C5B 120.0(2)
C8B C7B C6B 120.7(2)
C9B C8B C7B 119.9(2)
C10B C9B C8B 119.6(2)
C9B C10B C11B 122.0(2)
C10B C11B C6B 118.7(2)
C10B C11B C12B 121.1(2)
C6B C11B C12B 120.2(2)
C11B C12B C13B 112.7(2)
C14B C13B C12B 112.5(2)
C15B C14B C13B 112.9(2)
C16B C15B C5B 117.9(2)
C16B C15B C14B 122.5(2)
C5B C15B C14B 119.6(2)
C15B C16B C17B 120.8(2)
C16B C17B C18B 123.6(2)
C16B C17B C4B 117.2(2)
C18B C17B C4B 119.3(2)
C1B C18B C17B 119.3(2)

loop_
_geom_bond_atom_site_label_1
_geom_bond_atom_site_label_2
_geom_bond_site_symmetry_2
_geom_bond_distance
_geom_bond_publ_flag
Cl1 C1A . 1.733(2) ?
N1A C5A . 1.328(3) ?
N1A C4A . 1.364(3) ?
C1A C18A . 1.360(3) ?
C1A C2A . 1.403(3) ?
C2A C3A . 1.353(3) ?
C3A C4A . 1.411(3) ?
C4A C17A . 1.416(3) ?
C5A C15A . 1.427(3) ?
C5A C6A . 1.483(3) ?
C6A C7A . 1.391(3) ?
C6A C11A . 1.405(3) ?
C7A C8A . 1.383(4) ?
C8A C9A . 1.369(4) ?
C9A C10A . 1.373(4) ?
C10A C11A . 1.390(4) ?
C11A C12A . 1.504(4) ?
C12A C13A . 1.532(4) ?
C13A C14A . 1.530(3) ?
C14A C15A . 1.502(3) ?
C15A C16A . 1.357(3) ?
C16A C17A . 1.413(3) ?
C17A C18A . 1.409(3) ?
Cl2 C1B . 1.747(2) ?
N1B C5B . 1.325(2) ?
N1B C4B . 1.364(2) ?
C1B C18B . 1.363(3) ?
C1B C2B . 1.390(3) ?
C2B C3B . 1.363(3) ?
C3B C4B . 1.413(3) ?
C4B C17B . 1.417(3) ?
C5B C15B . 1.429(3) ?
C5B C6B . 1.482(3) ?
C6B C7B . 1.391(3) ?
C6B C11B . 1.405(3) ?
C7B C8B . 1.382(3) ?
C8B C9B . 1.375(3) ?
C9B C10B . 1.373(3) ?
C10B C11B . 1.375(3) ?
C11B C12B . 1.507(3) ?
C12B C13B . 1.532(3) ?
C13B C14B . 1.525(3) ?
C14B C15B . 1.504(3) ?
C15B C16B . 1.358(3) ?
C16B C17B . 1.404(3) ?
C17B C18B . 1.413(3) ?

loop_
_geom_torsion_atom_site_label_1
_geom_torsion_atom_site_label_2
_geom_torsion_atom_site_label_3
_geom_torsion_atom_site_label_4
_geom_torsion
C18A C1A C2A C3A 0.5(3)
Cl1 C1A C2A C3A 179.9(2)
C1A C2A C3A C4A -2.3(3)
C5A N1A C4A C3A 176.4(2)
C5A N1A C4A C17A -1.1(3)
C2A C3A C4A N1A -175.3(2)
C2A C3A C4A C17A 2.3(3)
C4A N1A C5A C15A 0.2(3)
C4A N1A C5A C6A -174.0(2)
N1A C5A C6A C7A 42.4(3)
C15A C5A C6A C7A -132.1(2)
N1A C5A C6A C11A -140.7(2)
C15A C5A C6A C11A 44.9(3)
C11A C6A C7A C8A -3.9(3)
C5A C6A C7A C8A 173.1(2)
C6A C7A C8A C9A 1.2(4)
C7A C8A C9A C10A 1.3(4)
C8A C9A C10A C11A -1.1(4)
C9A C10A C11A C6A -1.5(4)
C9A C10A C11A C12A 176.4(3)
C7A C6A C11A C10A 4.0(3)
C5A C6A C11A C10A -173.0(2)
C7A C6A C11A C12A -174.0(2)
C5A C6A C11A C12A 9.0(3)
C10A C11A C12A C13A 106.9(3)
C6A C11A C12A C13A -75.2(3)
C11A C12A C13A C14A 38.0(3)
C12A C13A C14A C15A 47.0(3)
N1A C5A C15A C16A 1.6(3)
C6A C5A C15A C16A 175.7(2)
N1A C5A C15A C14A -175.7(2)
C6A C5A C15A C14A -1.6(3)
C13A C14A C15A C16A 112.2(3)
C13A C14A C15A C5A -70.7(3)
C5A C15A C16A C17A -2.6(3)
C14A C15A C16A C17A 174.6(2)
C15A C16A C17A C18A -175.0(2)
C15A C16A C17A C4A 1.8(3)
N1A C4A C17A C18A 177.0(2)
C3A C4A C17A C18A -0.4(3)
N1A C4A C17A C16A 0.1(3)
C3A C4A C17A C16A -177.3(2)
C2A C1A C18A C17A 1.3(3)
Cl1 C1A C18A C17A -178.1(2)
C16A C17A C18A C1A 175.4(2)
C4A C17A C18A C1A -1.3(3)
C18B C1B C2B C3B 0.2(4)
Cl2 C1B C2B C3B -179.9(2)
C1B C2B C3B C4B 0.9(4)
C5B N1B C4B C3B -177.1(2)
C5B N1B C4B C17B 1.1(3)
C2B C3B C4B N1B 177.2(2)
C2B C3B C4B C17B -1.0(3)
C4B N1B C5B C15B -3.2(3)
C4B N1B C5B C6B 176.8(2)
N1B C5B C6B C7B 49.0(3)
C15B C5B C6B C7B -131.0(2)
N1B C5B C6B C11B -131.6(2)
C15B C5B C6B C11B 48.5(3)
C11B C6B C7B C8B -1.7(3)
C5B C6B C7B C8B 177.8(2)
C6B C7B C8B C9B 1.5(4)
C7B C8B C9B C10B 0.4(4)
C8B C9B C10B C11B -2.0(4)
C9B C10B C11B C6B 1.7(3)
C9B C10B C11B C12B -179.8(2)
C7B C6B C11B C10B 0.2(3)
C5B C6B C11B C10B -179.3(2)
C7B C6B C11B C12B -178.4(2)
C5B C6B C11B C12B 2.1(3)
C10B C11B C12B C13B 107.8(2)
C6B C11B C12B C13B -73.6(3)
C11B C12B C13B C14B 42.2(3)
C12B C13B C14B C15B 44.2(3)
N1B C5B C15B C16B 1.9(3)
C6B C5B C15B C16B -178.1(2)
N1B C5B C15B C14B -178.4(2)
C6B C5B C15B C14B 1.6(3)
C13B C14B C15B C16B 105.7(2)
C13B C14B C15B C5B -74.0(3)
C5B C15B C16B C17B 1.5(3)
C14B C15B C16B C17B -178.1(2)
C15B C16B C17B C18B 176.8(2)
C15B C16B C17B C4B -3.4(3)
N1B C4B C17B C16B 2.1(3)
C3B C4B C17B C16B -179.7(2)
N1B C4B C17B C18B -178.0(2)
C3B C4B C17B C18B 0.1(3)
C2B C1B C18B C17B -1.1(4)
Cl2 C1B C18B C17B 179.0(2)
C16B C17B C18B C1B -179.3(2)
C4B C17B C18B C1B 1.0(3)

loop_
_cod_related_entry_id
_cod_related_entry_database
_cod_related_entry_code
1 ChemSpider 24729275
